data_1552834
loop_
_publ_author_name
'Rawe, Benjamin W.'
'Priegert, Andrew M.'
'Wang, Shuai'
'Schiller, Carl'
'Gerke, Sonja'
'Gates, Derek P.'

_publ_section_title
;
 An Addition--Isomerization Mechanism for the Anionic Polymerization of
 MesP&#x2550;CPh2 and m-XylP&#x2550;CPh2
;
_journal_issue 7
_journal_name_full Macromolecules
_journal_page_first 2621
_journal_paper_doi 10.1021/acs.macromol.8b00100
_journal_volume 51
_journal_year 2018
_chemical_formula_moiety 'C42 H39 P'
_chemical_formula_sum 'C42 H39 P'
_chemical_formula_weight 574.70
_space_group_crystal_system triclinic
_space_group_IT_number 2
_space_group_name_Hall '-P 1'
_space_group_name_H-M_alt 'P -1'
_atom_sites_solution_hydrogens geom
_atom_sites_solution_primary dual
_audit_creation_date 2017-12-15
_audit_creation_method
;
Olex2 1.2
(compiled 2017.08.10 svn.r3458 for OlexSys, GUI svn.r5381)
;
_cell_angle_alpha 104.703(5)
_cell_angle_beta 101.120(5)
_cell_angle_gamma 112.177(4)
_cell_formula_units_Z 2
_cell_length_a 9.8790(12)
_cell_length_b 12.3423(14)
_cell_length_c 15.4553(17)
_cell_measurement_reflns_used 9995
_cell_measurement_temperature 100(2)
_cell_measurement_theta_max 29.41
_cell_measurement_theta_min 2.33
_cell_volume 1597.8(3)
_computing_cell_refinement 'SAINT V8.38A (?, 2016)'
_computing_data_reduction 'SAINT V8.38A (?, 2016)'
_computing_molecular_graphics 'Olex2 (Dolomanov et al., 2009)'
_computing_publication_material 'Olex2 (Dolomanov et al., 2009)'
_computing_structure_refinement 'XL (Sheldrick, 2008)'
_computing_structure_solution 'ShelXT (Sheldrick, 2015)'
_diffrn_ambient_temperature 100(2)
_diffrn_detector 'Bruker APEX2 area detector'
_diffrn_detector_area_resol_mean 7.9
_diffrn_detector_type 'CCD area detector'
_diffrn_measured_fraction_theta_full 0.996
_diffrn_measured_fraction_theta_max 0.978
_diffrn_measurement_device 'Bruker-Nonius Kappa diffractometer'
_diffrn_measurement_device_type 'Bruker APEX II area detector'
_diffrn_measurement_method '\w and \f scans'
_diffrn_radiation_monochromator 'mirror optics'
_diffrn_radiation_probe x-ray
_diffrn_radiation_type MoK\a
_diffrn_radiation_wavelength 0.71073
_diffrn_reflns_av_R_equivalents 0.0670
_diffrn_reflns_av_unetI/netI 0.0818
_diffrn_reflns_Laue_measured_fraction_full 0.996
_diffrn_reflns_Laue_measured_fraction_max 0.978
_diffrn_reflns_limit_h_max 13
_diffrn_reflns_limit_h_min -9
_diffrn_reflns_limit_k_max 17
_diffrn_reflns_limit_k_min -16
_diffrn_reflns_limit_l_max 20
_diffrn_reflns_limit_l_min -21
_diffrn_reflns_number 27511
_diffrn_reflns_point_group_measured_fraction_full 0.996
_diffrn_reflns_point_group_measured_fraction_max 0.978
_diffrn_reflns_theta_full 25.242
_diffrn_reflns_theta_max 29.419
_diffrn_reflns_theta_min 1.439
_diffrn_source 'microfocus sealed X-ray tube'
_diffrn_source_type 'Incoatec I\ms'
_diffrn_standards_number 0
_exptl_absorpt_coefficient_mu 0.115
_exptl_absorpt_correction_T_max 0.978
_exptl_absorpt_correction_T_min 0.927
_exptl_absorpt_correction_type multi-scan
_exptl_absorpt_process_details
'SADABS-2016/2 (Bruker,2016/2) was used for absorption correction. wR2(int) was 0.1007 before and 0.0826 after correction. The Ratio of minimum to maximum transmission is 0.9492. The \l/2 correction factor is Not present.'
_exptl_crystal_colour colourless
_exptl_crystal_colour_primary colourless
_exptl_crystal_density_diffrn 1.194
_exptl_crystal_description irregular
_exptl_crystal_F_000 612
_exptl_crystal_recrystallization_method 'The material was recrystallised from hexane by slow evaporation'
_exptl_crystal_size_max 0.42
_exptl_crystal_size_mid 0.23
_exptl_crystal_size_min 0.19
_refine_diff_density_max 0.363
_refine_diff_density_min -0.406
_refine_diff_density_rms 0.060
_refine_ls_extinction_method none
_refine_ls_goodness_of_fit_ref 1.062
_refine_ls_hydrogen_treatment constr
_refine_ls_matrix_type full
_refine_ls_number_parameters 391
_refine_ls_number_reflns 8655
_refine_ls_number_restraints 0
_refine_ls_restrained_S_all 1.062
_refine_ls_R_factor_all 0.0886
_refine_ls_R_factor_gt 0.0576
_refine_ls_shift/su_max 0.005
_refine_ls_shift/su_mean 0.000
_refine_ls_structure_factor_coef Fsqd
_refine_ls_weighting_details 'w=1/[\s^2^(Fo^2^)+(0.0577P)^2^+0.1555P] where P=(Fo^2^+2Fc^2^)/3'
_refine_ls_weighting_scheme calc
_refine_ls_wR_factor_gt 0.1287
_refine_ls_wR_factor_ref 0.1446
_reflns_Friedel_coverage 0.000
_reflns_number_gt 5935
_reflns_number_total 8655
_reflns_threshold_expression 'I > 2\s(I)'
_cod_data_source_file ma8b00100_si_002.cif
_cod_data_source_block dg246_0m
_cod_database_code 1552834
_shelx_shelxl_version_number 2017/1
_shelx_space_group_comment
;
The symmetry employed for this shelxl refinement is uniquely defined
by the following loop, which should always be used as a source of
symmetry information in preference to the above space-group names.
They are only intended as comments.
;
_olex2_refinement_description
;
1. Fixed Uiso
 At 1.2 times of:
  All C(H) groups, All C(H,H) groups
 At 1.5 times of:
  All C(H,H,H) groups
2.a Ternary CH refined with riding coordinates:
 C8(H8)
2.b Secondary CH2 refined with riding coordinates:
 C23(H23A,H23B)
2.c Aromatic/amide H refined with riding coordinates:
 C3(H3), C4(H4), C5(H5), C6(H6), C7(H7), C10(H10), C11(H11), C12(H12),
 C13(H13), C14(H14), C17(H17), C19(H19), C26(H26), C27(H27), C28(H28), C29(H29),
  C30(H30), C32(H32), C33(H33), C34(H34), C35(H35), C36(H36), C38(H38),
 C39(H39), C40(H40), C41(H41), C42(H42)
2.d Idealised Me refined as rotating group:
 C1(H1A,H1B,H1C), C21(H21A,H21B,H21C), C22(H22A,H22B,H22C)
;
_olex2_diffrn_ambient_temperature_device Kryoflex
_olex2_exptl_crystal_mounting_method 'The crystal was mounted on a mylar loop with oil'
_olex2_submission_special_instructions 'No special instructions were received'

loop_
_space_group_symop_operation_xyz
'x, y, z'
'-x, -y, -z'

loop_
_atom_site_label
_atom_site_type_symbol
_atom_site_fract_x
_atom_site_fract_y
_atom_site_fract_z
_atom_site_U_iso_or_equiv
_atom_site_adp_type
_atom_site_occupancy
_atom_site_site_symmetry_order
_atom_site_calc_flag
_atom_site_refinement_flags_posn
P1 P 0.78381(5) 0.27925(4) 0.25398(3) 0.01894(12) Uani 1 1 d .
C1 C 0.9234(2) 0.21483(17) 0.26288(13) 0.0283(4) Uani 1 1 d .
H1A H 0.880552 0.133491 0.211654 0.043 Uiso 1 1 calc GR
H1B H 0.944719 0.203977 0.323889 0.043 Uiso 1 1 calc GR
H1C H 1.019386 0.272604 0.257844 0.043 Uiso 1 1 calc GR
C2 C 0.46932(18) 0.17843(15) 0.18485(12) 0.0200(4) Uani 1 1 d .
C3 C 0.4077(2) 0.18206(16) 0.09733(12) 0.0268(4) Uani 1 1 d .
H3 H 0.438236 0.151174 0.045534 0.032 Uiso 1 1 calc R
C4 C 0.3020(2) 0.23025(18) 0.08472(13) 0.0327(4) Uani 1 1 d .
H4 H 0.260782 0.232401 0.024684 0.039 Uiso 1 1 calc R
C5 C 0.2573(2) 0.27507(17) 0.16001(14) 0.0307(4) Uani 1 1 d .
H5 H 0.184789 0.307847 0.151591 0.037 Uiso 1 1 calc R
C6 C 0.3172(2) 0.27238(17) 0.24696(13) 0.0296(4) Uani 1 1 d .
H6 H 0.286451 0.303536 0.298591 0.036 Uiso 1 1 calc R
C7 C 0.4225(2) 0.22417(16) 0.25926(12) 0.0252(4) Uani 1 1 d .
H7 H 0.463219 0.222385 0.319524 0.030 Uiso 1 1 calc R
C8 C 0.59304(18) 0.13355(15) 0.19840(12) 0.0203(4) Uani 1 1 d .
H8 H 0.589746 0.085789 0.134559 0.024 Uiso 1 1 calc R
C9 C 0.57473(18) 0.04934(15) 0.25611(13) 0.0235(4) Uani 1 1 d .
C10 C 0.5106(2) -0.07981(17) 0.20986(15) 0.0321(4) Uani 1 1 d .
H10 H 0.481042 -0.113566 0.142897 0.038 Uiso 1 1 calc R
C11 C 0.4894(2) -0.15980(19) 0.26022(18) 0.0445(6) Uani 1 1 d .
H11 H 0.443955 -0.247772 0.227366 0.053 Uiso 1 1 calc R
C12 C 0.5334(2) -0.1131(2) 0.35728(18) 0.0455(6) Uani 1 1 d .
H12 H 0.518675 -0.168381 0.391441 0.055 Uiso 1 1 calc R
C13 C 0.5990(2) 0.0146(2) 0.40449(16) 0.0411(5) Uani 1 1 d .
H13 H 0.630157 0.047490 0.471533 0.049 Uiso 1 1 calc R
C14 C 0.6200(2) 0.09555(18) 0.35446(14) 0.0307(4) Uani 1 1 d .
H14 H 0.665756 0.183424 0.387803 0.037 Uiso 1 1 calc R
C15 C 0.78866(18) 0.33648(15) 0.15429(11) 0.0193(3) Uani 1 1 d .
C16 C 0.80200(19) 0.27667(15) 0.06721(12) 0.0232(4) Uani 1 1 d .
C17 C 0.8029(2) 0.33016(17) -0.00217(12) 0.0283(4) Uani 1 1 d .
H17 H 0.817525 0.291490 -0.058768 0.034 Uiso 1 1 calc R
C18 C 0.7833(2) 0.43753(17) 0.00838(12) 0.0282(4) Uani 1 1 d .
C19 C 0.7670(2) 0.49402(16) 0.09241(12) 0.0239(4) Uani 1 1 d .
H19 H 0.751481 0.566856 0.100210 0.029 Uiso 1 1 calc R
C20 C 0.77234(18) 0.44877(14) 0.16628(11) 0.0183(3) Uani 1 1 d .
C21 C 0.7802(3) 0.4925(2) -0.06831(14) 0.0416(5) Uani 1 1 d .
H21A H 0.804995 0.446582 -0.119525 0.062 Uiso 1 1 calc GR
H21B H 0.856445 0.580989 -0.042209 0.062 Uiso 1 1 calc GR
H21C H 0.677038 0.485779 -0.092991 0.062 Uiso 1 1 calc GR
C22 C 0.8164(2) 0.15540(17) 0.04257(13) 0.0312(4) Uani 1 1 d .
H22A H 0.791377 0.118742 -0.026010 0.047 Uiso 1 1 calc GR
H22B H 0.744683 0.096489 0.063828 0.047 Uiso 1 1 calc GR
H22C H 0.922316 0.172564 0.073958 0.047 Uiso 1 1 calc GR
C23 C 0.75527(18) 0.52160(14) 0.25523(11) 0.0176(3) Uani 1 1 d .
H23A H 0.726053 0.465946 0.291607 0.021 Uiso 1 1 calc R
H23B H 0.668327 0.541280 0.236119 0.021 Uiso 1 1 calc R
C24 C 0.89995(18) 0.64739(14) 0.32335(11) 0.0170(3) Uani 1 1 d .
C25 C 0.94201(18) 0.74486(14) 0.27414(11) 0.0182(3) Uani 1 1 d .
C26 C 1.0886(2) 0.80857(15) 0.26941(12) 0.0224(4) Uani 1 1 d .
H26 H 1.169896 0.792312 0.297224 0.027 Uiso 1 1 calc R
C27 C 1.1188(2) 0.89612(16) 0.22453(13) 0.0276(4) Uani 1 1 d .
H27 H 1.219638 0.937469 0.221363 0.033 Uiso 1 1 calc R
C28 C 1.0034(2) 0.92299(16) 0.18477(12) 0.0280(4) Uani 1 1 d .
H28 H 1.023117 0.980723 0.152733 0.034 Uiso 1 1 calc R
C29 C 0.8583(2) 0.86409(16) 0.19251(12) 0.0267(4) Uani 1 1 d .
H29 H 0.778595 0.883532 0.167161 0.032 Uiso 1 1 calc R
C30 C 0.8283(2) 0.77705(15) 0.23690(12) 0.0222(4) Uani 1 1 d .
H30 H 0.728384 0.738517 0.242107 0.027 Uiso 1 1 calc R
C31 C 0.85900(18) 0.70828(14) 0.40881(11) 0.0180(3) Uani 1 1 d .
C32 C 0.9697(2) 0.82579(15) 0.47448(11) 0.0227(4) Uani 1 1 d .
H32 H 1.067281 0.863932 0.466192 0.027 Uiso 1 1 calc R
C33 C 0.9404(2) 0.88787(16) 0.55139(12) 0.0260(4) Uani 1 1 d .
H33 H 1.017752 0.967275 0.595337 0.031 Uiso 1 1 calc R
C34 C 0.7994(2) 0.83465(17) 0.56414(12) 0.0270(4) Uani 1 1 d .
H34 H 0.778601 0.877414 0.616415 0.032 Uiso 1 1 calc R
C35 C 0.6885(2) 0.71900(17) 0.50061(12) 0.0279(4) Uani 1 1 d .
H35 H 0.591035 0.682056 0.509267 0.033 Uiso 1 1 calc R
C36 C 0.7180(2) 0.65522(16) 0.42331(11) 0.0233(4) Uani 1 1 d .
H36 H 0.640918 0.574985 0.380481 0.028 Uiso 1 1 calc R
C37 C 1.03190(18) 0.61439(14) 0.35601(11) 0.0184(3) Uani 1 1 d .
C38 C 1.10548(18) 0.57844(15) 0.29315(12) 0.0208(4) Uani 1 1 d .
H38 H 1.076851 0.578714 0.230922 0.025 Uiso 1 1 calc R
C39 C 1.21909(19) 0.54254(16) 0.32006(13) 0.0253(4) Uani 1 1 d .
H39 H 1.269408 0.520737 0.276883 0.030 Uiso 1 1 calc R
C40 C 1.2597(2) 0.53826(16) 0.40971(13) 0.0269(4) Uani 1 1 d .
H40 H 1.336015 0.511779 0.427611 0.032 Uiso 1 1 calc R
C41 C 1.1886(2) 0.57276(15) 0.47276(13) 0.0250(4) Uani 1 1 d .
H41 H 1.216056 0.570311 0.534371 0.030 Uiso 1 1 calc R
C42 C 1.07649(19) 0.61113(15) 0.44616(11) 0.0209(4) Uani 1 1 d .
H42 H 1.029329 0.635665 0.490492 0.025 Uiso 1 1 calc R

loop_
_atom_site_aniso_label
_atom_site_aniso_U_11
_atom_site_aniso_U_22
_atom_site_aniso_U_33
_atom_site_aniso_U_23
_atom_site_aniso_U_13
_atom_site_aniso_U_12
P1 0.0193(2) 0.0160(2) 0.0209(2) 0.00688(18) 0.00642(18) 0.00722(17)
C1 0.0253(9) 0.0276(10) 0.0373(11) 0.0168(8) 0.0103(8) 0.0137(8)
C2 0.0172(8) 0.0150(8) 0.0238(9) 0.0075(7) 0.0050(7) 0.0035(6)
C3 0.0275(9) 0.0262(10) 0.0227(9) 0.0061(8) 0.0061(8) 0.0108(8)
C4 0.0339(10) 0.0376(11) 0.0270(10) 0.0139(9) 0.0046(8) 0.0174(9)
C5 0.0281(10) 0.0310(10) 0.0402(11) 0.0186(9) 0.0120(9) 0.0164(8)
C6 0.0339(10) 0.0352(11) 0.0343(11) 0.0192(9) 0.0197(9) 0.0214(9)
C7 0.0274(9) 0.0286(10) 0.0255(9) 0.0147(8) 0.0108(8) 0.0142(8)
C8 0.0222(8) 0.0159(8) 0.0211(9) 0.0049(7) 0.0069(7) 0.0080(7)
C9 0.0162(8) 0.0197(9) 0.0358(10) 0.0128(8) 0.0082(7) 0.0076(7)
C10 0.0231(9) 0.0229(10) 0.0507(12) 0.0129(9) 0.0124(9) 0.0109(8)
C11 0.0340(11) 0.0250(11) 0.0806(18) 0.0276(12) 0.0175(12) 0.0142(9)
C12 0.0305(11) 0.0442(13) 0.0775(18) 0.0466(13) 0.0174(11) 0.0166(10)
C13 0.0268(10) 0.0508(14) 0.0471(13) 0.0329(11) 0.0078(9) 0.0108(10)
C14 0.0246(9) 0.0286(10) 0.0371(11) 0.0187(9) 0.0074(8) 0.0069(8)
C15 0.0177(8) 0.0176(8) 0.0190(8) 0.0052(7) 0.0054(7) 0.0056(7)
C16 0.0215(8) 0.0205(9) 0.0229(9) 0.0040(7) 0.0065(7) 0.0074(7)
C17 0.0344(10) 0.0289(10) 0.0187(9) 0.0034(8) 0.0119(8) 0.0129(8)
C18 0.0330(10) 0.0288(10) 0.0208(9) 0.0095(8) 0.0103(8) 0.0108(8)
C19 0.0290(9) 0.0197(9) 0.0232(9) 0.0082(7) 0.0081(7) 0.0112(7)
C20 0.0170(8) 0.0161(8) 0.0184(8) 0.0051(7) 0.0045(6) 0.0052(6)
C21 0.0605(14) 0.0429(13) 0.0277(11) 0.0190(10) 0.0188(10) 0.0232(11)
C22 0.0371(10) 0.0268(10) 0.0301(10) 0.0038(8) 0.0155(9) 0.0168(8)
C23 0.0189(8) 0.0154(8) 0.0190(8) 0.0069(7) 0.0066(7) 0.0074(6)
C24 0.0190(8) 0.0154(8) 0.0175(8) 0.0066(7) 0.0070(7) 0.0077(6)
C25 0.0235(8) 0.0145(8) 0.0145(8) 0.0025(6) 0.0064(7) 0.0082(7)
C26 0.0250(9) 0.0185(9) 0.0236(9) 0.0072(7) 0.0094(7) 0.0092(7)
C27 0.0318(10) 0.0202(9) 0.0338(10) 0.0114(8) 0.0185(8) 0.0098(8)
C28 0.0423(11) 0.0208(9) 0.0282(10) 0.0137(8) 0.0190(9) 0.0147(8)
C29 0.0364(10) 0.0211(9) 0.0264(10) 0.0087(8) 0.0085(8) 0.0176(8)
C30 0.0246(9) 0.0179(8) 0.0250(9) 0.0082(7) 0.0087(7) 0.0098(7)
C31 0.0244(8) 0.0162(8) 0.0185(8) 0.0085(7) 0.0086(7) 0.0122(7)
C32 0.0289(9) 0.0180(9) 0.0223(9) 0.0093(7) 0.0084(7) 0.0101(7)
C33 0.0408(11) 0.0177(9) 0.0191(9) 0.0070(7) 0.0078(8) 0.0134(8)
C34 0.0440(11) 0.0278(10) 0.0210(9) 0.0107(8) 0.0152(8) 0.0243(9)
C35 0.0297(9) 0.0343(11) 0.0271(10) 0.0126(8) 0.0158(8) 0.0178(8)
C36 0.0260(9) 0.0238(9) 0.0194(9) 0.0059(7) 0.0077(7) 0.0114(7)
C37 0.0182(8) 0.0125(8) 0.0222(9) 0.0053(7) 0.0067(7) 0.0053(6)
C38 0.0220(8) 0.0171(8) 0.0219(9) 0.0061(7) 0.0074(7) 0.0078(7)
C39 0.0234(9) 0.0225(9) 0.0321(10) 0.0090(8) 0.0116(8) 0.0119(7)
C40 0.0220(9) 0.0230(9) 0.0351(11) 0.0097(8) 0.0053(8) 0.0120(7)
C41 0.0262(9) 0.0204(9) 0.0238(9) 0.0075(7) 0.0028(7) 0.0087(7)
C42 0.0235(8) 0.0181(8) 0.0209(9) 0.0069(7) 0.0071(7) 0.0090(7)

loop_
_atom_type_symbol
_atom_type_description
_atom_type_scat_dispersion_real
_atom_type_scat_dispersion_imag
_atom_type_scat_source
C C 0.0033 0.0016 'International Tables Vol C Tables 4.2.6.8 and 6.1.1.4'
H H 0.0000 0.0000 'International Tables Vol C Tables 4.2.6.8 and 6.1.1.4'
P P 0.1023 0.0942 'International Tables Vol C Tables 4.2.6.8 and 6.1.1.4'

loop_
_geom_angle_atom_site_label_1
_geom_angle_atom_site_label_2
_geom_angle_atom_site_label_3
_geom_angle
C1 P1 C8 102.50(8)
C1 P1 C15 106.91(8)
C15 P1 C8 99.95(7)
P1 C1 H1A 109.5
P1 C1 H1B 109.5
P1 C1 H1C 109.5
H1A C1 H1B 109.5
H1A C1 H1C 109.5
H1B C1 H1C 109.5
C3 C2 C8 119.71(15)
C7 C2 C3 118.29(15)
C7 C2 C8 121.86(15)
C2 C3 H3 119.6
C4 C3 C2 120.86(17)
C4 C3 H3 119.6
C3 C4 H4 120.2
C5 C4 C3 119.65(17)
C5 C4 H4 120.2
C4 C5 H5 119.9
C6 C5 C4 120.25(17)
C6 C5 H5 119.9
C5 C6 H6 120.0
C5 C6 C7 119.93(17)
C7 C6 H6 120.0
C2 C7 H7 119.5
C6 C7 C2 121.02(16)
C6 C7 H7 119.5
P1 C8 H8 108.1
C2 C8 P1 106.15(10)
C2 C8 H8 108.1
C9 C8 P1 111.68(11)
C9 C8 C2 114.60(13)
C9 C8 H8 108.1
C10 C9 C8 119.29(16)
C10 C9 C14 117.90(17)
C14 C9 C8 122.80(15)
C9 C10 H10 119.6
C11 C10 C9 120.9(2)
C11 C10 H10 119.6
C10 C11 H11 119.7
C12 C11 C10 120.68(19)
C12 C11 H11 119.7
C11 C12 H12 120.3
C11 C12 C13 119.36(19)
C13 C12 H12 120.3
C12 C13 H13 119.8
C12 C13 C14 120.4(2)
C14 C13 H13 119.8
C9 C14 H14 119.6
C13 C14 C9 120.82(18)
C13 C14 H14 119.6
C16 C15 P1 125.92(12)
C16 C15 C20 117.90(15)
C20 C15 P1 116.14(12)
C15 C16 C22 124.38(15)
C17 C16 C15 119.74(15)
C17 C16 C22 115.87(15)
C16 C17 H17 118.8
C18 C17 C16 122.42(16)
C18 C17 H17 118.8
C17 C18 C21 121.94(17)
C19 C18 C17 117.64(16)
C19 C18 C21 120.42(17)
C18 C19 H19 118.6
C18 C19 C20 122.79(16)
C20 C19 H19 118.6
C15 C20 C23 123.49(14)
C19 C20 C15 119.39(15)
C19 C20 C23 117.10(14)
C18 C21 H21A 109.5
C18 C21 H21B 109.5
C18 C21 H21C 109.5
H21A C21 H21B 109.5
H21A C21 H21C 109.5
H21B C21 H21C 109.5
C16 C22 H22A 109.5
C16 C22 H22B 109.5
C16 C22 H22C 109.5
H22A C22 H22B 109.5
H22A C22 H22C 109.5
H22B C22 H22C 109.5
C20 C23 H23A 108.0
C20 C23 H23B 108.0
C20 C23 C24 117.13(13)
H23A C23 H23B 107.3
C24 C23 H23A 108.0
C24 C23 H23B 108.0
C25 C24 C23 110.93(12)
C31 C24 C23 109.32(12)
C31 C24 C25 105.08(12)
C37 C24 C23 107.38(12)
C37 C24 C25 113.23(13)
C37 C24 C31 110.88(13)
C26 C25 C24 124.30(14)
C26 C25 C30 117.22(15)
C30 C25 C24 118.36(14)
C25 C26 H26 119.3
C25 C26 C27 121.33(16)
C27 C26 H26 119.3
C26 C27 H27 119.7
C28 C27 C26 120.57(16)
C28 C27 H27 119.7
C27 C28 H28 120.6
C27 C28 C29 118.72(16)
C29 C28 H28 120.6
C28 C29 H29 119.7
C28 C29 C30 120.67(17)
C30 C29 H29 119.7
C25 C30 H30 119.3
C29 C30 C25 121.38(16)
C29 C30 H30 119.3
C32 C31 C24 118.04(14)
C36 C31 C24 124.27(14)
C36 C31 C32 117.67(15)
C31 C32 H32 119.2
C33 C32 C31 121.51(16)
C33 C32 H32 119.2
C32 C33 H33 120.0
C34 C33 C32 120.10(16)
C34 C33 H33 120.0
C33 C34 H34 120.2
C33 C34 C35 119.52(16)
C35 C34 H34 120.2
C34 C35 H35 119.7
C34 C35 C36 120.66(16)
C36 C35 H35 119.7
C31 C36 C35 120.53(16)
C31 C36 H36 119.7
C35 C36 H36 119.7
C38 C37 C24 120.56(14)
C42 C37 C24 122.00(14)
C42 C37 C38 117.31(15)
C37 C38 H38 119.4
C39 C38 C37 121.26(16)
C39 C38 H38 119.4
C38 C39 H39 119.8
C38 C39 C40 120.31(16)
C40 C39 H39 119.8
C39 C40 H40 120.2
C41 C40 C39 119.50(16)
C41 C40 H40 120.2
C40 C41 H41 120.0
C40 C41 C42 120.08(16)
C42 C41 H41 120.0
C37 C42 H42 119.2
C41 C42 C37 121.52(16)
C41 C42 H42 119.2

loop_
_geom_bond_atom_site_label_1
_geom_bond_atom_site_label_2
_geom_bond_distance
P1 C1 1.8334(18)
P1 C8 1.8858(17)
P1 C15 1.8521(17)
C1 H1A 0.9800
C1 H1B 0.9800
C1 H1C 0.9800
C2 C3 1.391(2)
C2 C7 1.389(2)
C2 C8 1.522(2)
C3 H3 0.9500
C3 C4 1.389(2)
C4 H4 0.9500
C4 C5 1.383(3)
C5 H5 0.9500
C5 C6 1.374(2)
C6 H6 0.9500
C6 C7 1.386(2)
C7 H7 0.9500
C8 H8 1.0000
C8 C9 1.516(2)
C9 C10 1.392(2)
C9 C14 1.393(3)
C10 H10 0.9500
C10 C11 1.386(3)
C11 H11 0.9500
C11 C12 1.375(3)
C12 H12 0.9500
C12 C13 1.378(3)
C13 H13 0.9500
C13 C14 1.392(3)
C14 H14 0.9500
C15 C16 1.418(2)
C15 C20 1.425(2)
C16 C17 1.394(2)
C16 C22 1.516(2)
C17 H17 0.9500
C17 C18 1.384(3)
C18 C19 1.380(2)
C18 C21 1.509(2)
C19 H19 0.9500
C19 C20 1.393(2)
C20 C23 1.518(2)
C21 H21A 0.9800
C21 H21B 0.9800
C21 H21C 0.9800
C22 H22A 0.9800
C22 H22B 0.9800
C22 H22C 0.9800
C23 H23A 0.9900
C23 H23B 0.9900
C23 C24 1.574(2)
C24 C25 1.551(2)
C24 C31 1.551(2)
C24 C37 1.540(2)
C25 C26 1.390(2)
C25 C30 1.398(2)
C26 H26 0.9500
C26 C27 1.398(2)
C27 H27 0.9500
C27 C28 1.380(3)
C28 H28 0.9500
C28 C29 1.386(3)
C29 H29 0.9500
C29 C30 1.387(2)
C30 H30 0.9500
C31 C32 1.399(2)
C31 C36 1.387(2)
C32 H32 0.9500
C32 C33 1.387(2)
C33 H33 0.9500
C33 C34 1.375(3)
C34 H34 0.9500
C34 C35 1.376(3)
C35 H35 0.9500
C35 C36 1.401(2)
C36 H36 0.9500
C37 C38 1.402(2)
C37 C42 1.394(2)
C38 H38 0.9500
C38 C39 1.385(2)
C39 H39 0.9500
C39 C40 1.387(2)
C40 H40 0.9500
C40 C41 1.380(2)
C41 H41 0.9500
C41 C42 1.392(2)
C42 H42 0.9500

loop_
_geom_torsion_atom_site_label_1
_geom_torsion_atom_site_label_2
_geom_torsion_atom_site_label_3
_geom_torsion_atom_site_label_4
_geom_torsion
P1 C8 C9 C10 -138.65(13)
P1 C8 C9 C14 41.1(2)
P1 C15 C16 C17 179.49(13)
P1 C15 C16 C22 -0.7(2)
P1 C15 C20 C19 -176.77(12)
P1 C15 C20 C23 1.3(2)
C1 P1 C8 C2 -177.95(11)
C1 P1 C8 C9 56.49(13)
C1 P1 C15 C16 39.28(16)
C1 P1 C15 C20 -142.88(13)
C2 C3 C4 C5 -0.1(3)
C2 C8 C9 C10 100.60(18)
C2 C8 C9 C14 -79.6(2)
C3 C2 C7 C6 -0.1(2)
C3 C2 C8 P1 97.50(15)
C3 C2 C8 C9 -138.75(16)
C3 C4 C5 C6 0.2(3)
C4 C5 C6 C7 -0.2(3)
C5 C6 C7 C2 0.2(3)
C7 C2 C3 C4 0.0(2)
C7 C2 C8 P1 -78.15(17)
C7 C2 C8 C9 45.6(2)
C8 P1 C15 C16 -67.16(15)
C8 P1 C15 C20 110.68(13)
C8 C2 C3 C4 -175.78(16)
C8 C2 C7 C6 175.64(16)
C8 C9 C10 C11 -178.74(16)
C8 C9 C14 C13 179.12(16)
C9 C10 C11 C12 -1.0(3)
C10 C9 C14 C13 -1.1(3)
C10 C11 C12 C13 0.1(3)
C11 C12 C13 C14 0.3(3)
C12 C13 C14 C9 0.2(3)
C14 C9 C10 C11 1.5(3)
C15 P1 C8 C2 -67.99(12)
C15 P1 C8 C9 166.45(12)
C15 C16 C17 C18 -3.4(3)
C15 C20 C23 C24 105.23(18)
C16 C15 C20 C19 1.3(2)
C16 C15 C20 C23 179.34(14)
C16 C17 C18 C19 1.9(3)
C16 C17 C18 C21 -178.29(17)
C17 C18 C19 C20 1.2(3)
C18 C19 C20 C15 -2.8(3)
C18 C19 C20 C23 179.02(15)
C19 C20 C23 C24 -76.65(19)
C20 C15 C16 C17 1.7(2)
C20 C15 C16 C22 -178.54(16)
C20 C23 C24 C25 63.82(17)
C20 C23 C24 C31 179.24(13)
C20 C23 C24 C37 -60.39(17)
C21 C18 C19 C20 -178.60(17)
C22 C16 C17 C18 176.84(17)
C23 C24 C25 C26 -128.28(16)
C23 C24 C25 C30 55.79(18)
C23 C24 C31 C32 -175.72(13)
C23 C24 C31 C36 2.6(2)
C23 C24 C37 C38 71.58(17)
C23 C24 C37 C42 -104.30(16)
C24 C25 C26 C27 -179.47(15)
C24 C25 C30 C29 179.60(14)
C24 C31 C32 C33 178.25(14)
C24 C31 C36 C35 -177.48(15)
C24 C37 C38 C39 -176.79(14)
C24 C37 C42 C41 175.47(14)
C25 C24 C31 C32 -56.61(18)
C25 C24 C31 C36 121.75(16)
C25 C24 C37 C38 -51.22(19)
C25 C24 C37 C42 132.90(15)
C25 C26 C27 C28 1.0(3)
C26 C25 C30 C29 3.4(2)
C26 C27 C28 C29 1.8(3)
C27 C28 C29 C30 -1.9(3)
C28 C29 C30 C25 -0.7(3)
C30 C25 C26 C27 -3.5(2)
C31 C24 C25 C26 113.69(17)
C31 C24 C25 C30 -62.24(17)
C31 C24 C37 C38 -169.04(14)
C31 C24 C37 C42 15.1(2)
C31 C32 C33 C34 -0.6(3)
C32 C31 C36 C35 0.9(2)
C32 C33 C34 C35 0.7(3)
C33 C34 C35 C36 0.0(3)
C34 C35 C36 C31 -0.8(3)
C36 C31 C32 C33 -0.2(2)
C37 C24 C25 C26 -7.5(2)
C37 C24 C25 C30 176.60(13)
C37 C24 C31 C32 66.07(18)
C37 C24 C31 C36 -115.57(17)
C37 C38 C39 C40 1.7(2)
C38 C37 C42 C41 -0.5(2)
C38 C39 C40 C41 -1.4(3)
C39 C40 C41 C42 0.2(3)
C40 C41 C42 C37 0.8(2)
C42 C37 C38 C39 -0.7(2)
